data_1568621
loop_
_publ_author_name
'Guo, Jing'
'Zhang, Kaihua'
'Wang, Yanpei'
'Wei, Haipeng'
'Xiao, Wang'
'Yang, Kun'
'Zeng, Zebing'

_publ_section_title
;
 Fully-fused boron-doped olympicenes: modular synthesis, tunable
 optoelectronic properties, and one-electron reduction.
;
_journal_issue 15
_journal_name_full 'Chemical science'
_journal_page_first 4158
_journal_page_last 4165
_journal_paper_doi 10.1039/d3sc00342f
_journal_volume 14
_journal_year 2023
_chemical_formula_moiety 'C36 H21 B Br2, C H Cl3'
_chemical_formula_sum 'C37 H22 B Br2 Cl3'
_chemical_formula_weight 743.52
_space_group_crystal_system triclinic
_space_group_IT_number 2
_space_group_name_Hall '-P 1'
_space_group_name_H-M_alt 'P -1'
_atom_sites_solution_hydrogens geom
_audit_creation_date 2021-05-28
_audit_creation_method
;
Olex2 1.2
(compiled 2018.05.29 svn.r3508 for OlexSys, GUI svn.r5506)
;
_audit_update_record
;
2023-01-09 deposited with the CCDC.	2023-03-07 downloaded from the CCDC.
;
_cell_angle_alpha 97.089(3)
_cell_angle_beta 94.219(3)
_cell_angle_gamma 117.910(3)
_cell_formula_units_Z 2
_cell_length_a 9.6748(3)
_cell_length_b 10.1293(4)
_cell_length_c 17.5132(6)
_cell_measurement_reflns_used 4813
_cell_measurement_temperature 99.98(11)
_cell_measurement_theta_max 71.7670
_cell_measurement_theta_min 2.5810
_cell_volume 1488.08(10)
_computing_cell_refinement 'CrysAlisPro 1.171.38.46 (Rigaku OD, 2015)'
_computing_data_collection 'CrysAlisPro 1.171.38.46 (Rigaku OD, 2015)'
_computing_data_reduction 'CrysAlisPro 1.171.38.46 (Rigaku OD, 2015)'
_computing_molecular_graphics 'Olex2 (Dolomanov et al., 2009)'
_computing_publication_material 'Olex2 (Dolomanov et al., 2009)'
_computing_structure_refinement 'ShelXL (Sheldrick, 2015)'
_computing_structure_solution 'ShelXT (Sheldrick, 2015)'
_diffrn_ambient_environment N~2~
_diffrn_ambient_temperature 99.98(11)
_diffrn_detector 'CCD plate'
_diffrn_detector_area_resol_mean 8.0697
_diffrn_detector_type EosS2
_diffrn_measured_fraction_theta_full 0.993
_diffrn_measured_fraction_theta_max 0.993
_diffrn_measurement_details
;
List of Runs (angles in degrees, time in seconds):

  # Type    Start    End  Width  t~exp~   \w     \q     \k     \f   Frames
#--------------------------------------------------------------------------
  1  \w    -26.00  53.00   1.00    1.00    --   34.23 -38.00  60.00   79
  2  \w     35.00  73.00   1.00    1.00    --   34.23 -99.00 150.00   38
  3  \w     29.00  59.00   1.00    1.00    --   34.23 -99.00  60.00   30
  4  \w     51.00  87.00   1.00    1.00    --   34.23-125.00 -30.00   36
  5  \w     42.00 132.00   1.00    3.00    --  105.88 -77.00   0.00   90
  6  \w     80.00 112.00   1.00    3.00    --  105.88-111.00  30.00   32
  7  \w     68.00 109.00   1.00    3.00    --  105.88 -94.00 -90.00   41
  8  \w     79.00 124.00   1.00    3.00    --  105.88 -61.00-120.00   45
  9  \w     98.00 126.00   1.00    3.00    --  105.88 -15.00-150.00   28
 10  \w     73.00 161.00   1.00    3.00    --  105.88  15.00 -90.00   88
 11  \w    127.00 165.00   1.00    3.00    --  105.88  77.00  90.00   38
 12  \w    115.00 165.00   1.00    3.00    --  105.88 138.00   1.00   50
 13  \w     81.00 110.00   1.00    3.00    --  105.88  77.00  90.00   29
 14  \w     40.00 108.00   1.00    3.00    --  105.88 -30.00 -30.00   68
 15  \w     38.00 114.00   1.00    3.00    --  105.88 -45.00  90.00   76
 16  \w     36.00  62.00   1.00    3.00    --  105.88-111.00  30.00   26
 17  \w     38.00  65.00   1.00    3.00    --  105.88 -15.00-150.00   27
 18  \w     67.00 169.00   1.00    3.00    --  105.88  15.00-180.00  102
 19  \w     55.00 116.00   1.00    3.00    --  105.88-111.00-180.00   61
 20  \w     50.00 124.00   1.00    3.00    --  105.88 -61.00-180.00   74
 21  \w     22.00  50.00   1.00    1.00    --   34.23 -57.00-180.00   28
 22  \w     15.00 103.00   1.00    1.00    --   34.23  38.00 -30.00   88
 23  \w     16.00  98.00   1.00    1.00    --   34.23  38.00  60.00   82
 24  \w      6.00  33.00   1.00    1.00    --  -34.23  57.00-120.00   27
 25  \w    -34.00  37.00   1.00    1.00    --   34.23 -38.00 150.00   71
;
_diffrn_measurement_device 'four-circle diffractometer'
_diffrn_measurement_device_type 'SuperNova, Dual, Cu at zero, EosS2'
_diffrn_measurement_method '\w scans'
_diffrn_orient_matrix_type 'CrysAlisPro convention (1999,Acta A55,543-557)'
_diffrn_orient_matrix_UB_11 -0.0010964000
_diffrn_orient_matrix_UB_12 -0.0902498000
_diffrn_orient_matrix_UB_13 -0.0777920000
_diffrn_orient_matrix_UB_21 0.0449535000
_diffrn_orient_matrix_UB_22 -0.0997273000
_diffrn_orient_matrix_UB_23 0.0445211000
_diffrn_orient_matrix_UB_31 -0.1766162000
_diffrn_orient_matrix_UB_32 -0.1118594000
_diffrn_orient_matrix_UB_33 -0.0020405000
_diffrn_radiation_monochromator mirror
_diffrn_radiation_probe x-ray
_diffrn_radiation_type CuK\a
_diffrn_radiation_wavelength 1.54184
_diffrn_reflns_av_R_equivalents 0.0517
_diffrn_reflns_av_unetI/netI 0.0651
_diffrn_reflns_Laue_measured_fraction_full 0.993
_diffrn_reflns_Laue_measured_fraction_max 0.993
_diffrn_reflns_limit_h_max 10
_diffrn_reflns_limit_h_min -11
_diffrn_reflns_limit_k_max 11
_diffrn_reflns_limit_k_min -12
_diffrn_reflns_limit_l_max 20
_diffrn_reflns_limit_l_min -20
_diffrn_reflns_number 9009
_diffrn_reflns_point_group_measured_fraction_full 0.993
_diffrn_reflns_point_group_measured_fraction_max 0.993
_diffrn_reflns_theta_full 66.588
_diffrn_reflns_theta_max 66.588
_diffrn_reflns_theta_min 2.571
_diffrn_source 'micro-focus sealed X-ray tube'
_diffrn_source_type 'SuperNova (Cu) X-ray Source'
_exptl_absorpt_coefficient_mu 6.142
_exptl_absorpt_correction_T_max 1.00000
_exptl_absorpt_correction_T_min 0.65218
_exptl_absorpt_correction_type multi-scan
_exptl_absorpt_process_details
;
CrysAlisPro 1.171.38.46 (Rigaku Oxford Diffraction, 2015)
Empirical absorption correction using spherical harmonics,
 implemented in SCALE3 ABSPACK scaling algorithm.
;
_exptl_crystal_colour red
_exptl_crystal_colour_primary red
_exptl_crystal_density_diffrn 1.659
_exptl_crystal_description block
_exptl_crystal_F_000 740
_exptl_crystal_size_max 0.3
_exptl_crystal_size_mid 0.1
_exptl_crystal_size_min 0.05
_refine_diff_density_max 1.738
_refine_diff_density_min -1.286
_refine_diff_density_rms 0.179
_refine_ls_extinction_method none
_refine_ls_goodness_of_fit_ref 1.070
_refine_ls_hydrogen_treatment constr
_refine_ls_matrix_type full
_refine_ls_number_parameters 388
_refine_ls_number_reflns 5221
_refine_ls_number_restraints 0
_refine_ls_restrained_S_all 1.070
_refine_ls_R_factor_all 0.0704
_refine_ls_R_factor_gt 0.0621
_refine_ls_shift/su_max 0.000
_refine_ls_shift/su_mean 0.000
_refine_ls_structure_factor_coef Fsqd
_refine_ls_weighting_details 'w=1/[\s^2^(Fo^2^)+(0.1314P)^2^+1.6040P] where P=(Fo^2^+2Fc^2^)/3'
_refine_ls_weighting_scheme calc
_refine_ls_wR_factor_gt 0.1779
_refine_ls_wR_factor_ref 0.1916
_reflns_Friedel_coverage 0.000
_reflns_number_gt 4526
_reflns_number_total 5221
_reflns_threshold_expression 'I > 2\s(I)'
_cod_data_source_file d3sc00342f2.cif
_cod_data_source_block exp_1589
_cod_depositor_comments 'Adding full bibliography for 1568620--1568621.cif.'
_cod_original_cell_volume 1488.07(10)
_cod_database_code 1568621
_shelx_shelxl_version_number 2016/6
_chemical_oxdiff_formula 'C30 H30 B Br2'
_shelx_space_group_comment
;
The symmetry employed for this shelxl refinement is uniquely defined
by the following loop, which should always be used as a source of
symmetry information in preference to the above space-group names.
They are only intended as comments.
;
_shelx_estimated_absorpt_t_max 0.749
_shelx_estimated_absorpt_t_min 0.260
_reflns_odcompleteness_completeness 99.28
_reflns_odcompleteness_iscentric 1
_reflns_odcompleteness_theta 66.49
_olex2_refinement_description
;
1. Fixed Uiso
 At 1.2 times of:
  All C(H) groups
2.a Ternary CH refined with riding coordinates:
 C37(H37)
2.b Aromatic/amide H refined with riding coordinates:
 C33(H33), C12(H12), C22(H22), C16(H16), C36(H36), C32(H32), C11(H11),
 C35(H35), C6(H6), C17(H17), C24(H24), C23(H23), C1(H1), C10(H10), C4(H4),
 C19(H19), C34(H34), C3(H3), C5(H5), C18(H18), C20(H20)
;
_olex2_submission_special_instructions 'No special instructions were received'
_oxdiff_exptl_absorpt_empirical_details
;
Empirical correction (ABSPACK) includes:
- Absorption correction using spherical harmonics
- Frame scaling
;
_oxdiff_exptl_absorpt_empirical_full_max 2.368
_oxdiff_exptl_absorpt_empirical_full_min 0.705

loop_
_space_group_symop_operation_xyz
'x, y, z'
'-x, -y, -z'

loop_
_atom_site_label
_atom_site_type_symbol
_atom_site_fract_x
_atom_site_fract_y
_atom_site_fract_z
_atom_site_U_iso_or_equiv
_atom_site_adp_type
_atom_site_occupancy
_atom_site_site_symmetry_order
_atom_site_calc_flag
_atom_site_refinement_flags_posn
_atom_site_refinement_flags_adp
_atom_site_refinement_flags_occupancy
_atom_site_disorder_assembly
_atom_site_disorder_group
Br1 Br 0.11229(6) 0.25272(5) 0.53586(3) 0.0235(2) Uani 1 1 d . . . . .
Br2 Br 0.02384(7) 0.27334(6) 0.87959(3) 0.0294(2) Uani 1 1 d . . . . .
Cl2 Cl 0.92914(16) 0.78860(16) 0.85816(8) 0.0359(3) Uani 1 1 d . . . . .
Cl1 Cl 0.61169(16) 0.73896(16) 0.80840(9) 0.0387(3) Uani 1 1 d . . . . .
Cl3 Cl 0.7989(2) 0.95062(18) 0.94793(9) 0.0481(4) Uani 1 1 d . . . . .
C9 C 0.2867(5) 0.7243(5) 0.5903(3) 0.0177(9) Uani 1 1 d . . . . .
C30 C 0.2474(5) 0.6885(5) 0.7986(3) 0.0174(9) Uani 1 1 d . . . . .
C31 C -0.0057(6) 0.1934(5) 0.7033(3) 0.0201(9) Uani 1 1 d . . . . .
C28 C 0.2391(5) 0.6475(5) 0.7182(3) 0.0184(9) Uani 1 1 d . . . . .
C33 C -0.2547(6) -0.0259(5) 0.6443(3) 0.0238(10) Uani 1 1 d . . . . .
H33 H -0.361214 -0.067233 0.624524 0.029 Uiso 1 1 calc R . . . .
C12 C 0.3925(5) 1.0294(5) 0.6579(3) 0.0201(9) Uani 1 1 d . . . . .
H12 H 0.432693 1.131007 0.679939 0.024 Uiso 1 1 calc R . . . .
C8 C 0.1774(6) 0.4526(5) 0.5929(3) 0.0209(9) Uani 1 1 d . . . . .
C29 C 0.2942(5) 0.7634(5) 0.6729(3) 0.0172(9) Uani 1 1 d . . . . .
C27 C 0.0898(5) 0.3590(5) 0.7330(3) 0.0183(9) Uani 1 1 d . . . . .
C13 C 0.3555(5) 0.9184(5) 0.7080(3) 0.0169(9) Uani 1 1 d . . . . .
C22 C 0.3417(6) 0.8830(5) 0.9177(3) 0.0228(10) Uani 1 1 d . . . . .
H22 H 0.393849 0.984577 0.941495 0.027 Uiso 1 1 calc R . . . .
C25 C 0.1886(5) 0.5732(5) 0.8467(3) 0.0192(9) Uani 1 1 d . . . . .
C7 C 0.2427(5) 0.5693(5) 0.5525(3) 0.0194(9) Uani 1 1 d . . . . .
C16 C 0.6135(6) 1.2142(5) 0.8254(3) 0.0220(10) Uani 1 1 d . . . . .
H16 H 0.669694 1.174102 0.799464 0.026 Uiso 1 1 calc R . . . .
C2 C 0.2743(6) 0.5513(5) 0.4707(3) 0.0198(10) Uani 1 1 d . . . . .
C36 C 0.0630(6) 0.0985(6) 0.7038(3) 0.0225(10) Uani 1 1 d . . . . .
H36 H 0.169477 0.139341 0.723465 0.027 Uiso 1 1 calc R . . . .
C32 C -0.1638(6) 0.1306(5) 0.6723(3) 0.0210(9) Uani 1 1 d . . . . .
H32 H -0.210030 0.192797 0.670179 0.025 Uiso 1 1 calc R . . . .
C11 C 0.3704(6) 0.9898(5) 0.5805(3) 0.0218(10) Uani 1 1 d . . . . .
H11 H 0.387062 1.062277 0.549354 0.026 Uiso 1 1 calc R . . . .
C35 C -0.0277(6) -0.0573(5) 0.6748(3) 0.0250(10) Uani 1 1 d . . . . .
H35 H 0.018677 -0.119590 0.674903 0.030 Uiso 1 1 calc R . . . .
C6 C 0.4626(6) 0.5931(5) 0.3811(3) 0.0248(10) Uani 1 1 d . . . . .
H6 H 0.566652 0.628228 0.372227 0.030 Uiso 1 1 calc R . . . .
C17 C 0.6911(6) 1.3667(5) 0.8627(3) 0.0243(10) Uani 1 1 d . . . . .
H17 H 0.798837 1.426895 0.862368 0.029 Uiso 1 1 calc R . . . .
C26 C 0.1094(5) 0.4141(5) 0.8097(3) 0.0193(9) Uani 1 1 d . . . . .
C24 C 0.2095(6) 0.6183(6) 0.9262(3) 0.0243(10) Uani 1 1 d . . . . .
H24 H 0.171403 0.544263 0.957262 0.029 Uiso 1 1 calc R . . . .
C21 C 0.3206(6) 0.8444(5) 0.8352(3) 0.0195(9) Uani 1 1 d . . . . .
C15 C 0.4517(6) 1.1216(5) 0.8271(3) 0.0205(9) Uani 1 1 d . . . . .
C23 C 0.2866(6) 0.7729(6) 0.9622(3) 0.0248(10) Uani 1 1 d . . . . .
H23 H 0.299647 0.799316 1.016048 0.030 Uiso 1 1 calc R . . . .
C1 C 0.4289(6) 0.6045(5) 0.4566(3) 0.0216(10) Uani 1 1 d . . . . .
H1 H 0.511088 0.648458 0.498185 0.026 Uiso 1 1 calc R . . . .
C10 C 0.3215(6) 0.8372(5) 0.5456(3) 0.0208(10) Uani 1 1 d . . . . .
H10 H 0.312560 0.812595 0.491850 0.025 Uiso 1 1 calc R . . . .
C4 C 0.1861(6) 0.4771(5) 0.3320(3) 0.0249(10) Uani 1 1 d . . . . .
H4 H 0.104856 0.436467 0.290081 0.030 Uiso 1 1 calc R . . . .
C19 C 0.4459(7) 1.3362(6) 0.9023(3) 0.0267(11) Uani 1 1 d . . . . .
H19 H 0.390175 1.376758 0.928277 0.032 Uiso 1 1 calc R . . . .
C34 C -0.1865(6) -0.1185(6) 0.6458(3) 0.0249(10) Uani 1 1 d . . . . .
H34 H -0.247249 -0.222321 0.627456 0.030 Uiso 1 1 calc R . . . .
C3 C 0.1506(6) 0.4848(5) 0.4078(3) 0.0228(10) Uani 1 1 d . . . . .
H3 H 0.046140 0.446209 0.416465 0.027 Uiso 1 1 calc R . . . .
C14 C 0.3729(5) 0.9586(5) 0.7885(3) 0.0180(9) Uani 1 1 d . . . . .
C5 C 0.3399(7) 0.5289(6) 0.3188(3) 0.0255(10) Uani 1 1 d . . . . .
H5 H 0.361782 0.521071 0.268079 0.031 Uiso 1 1 calc R . . . .
C18 C 0.6063(7) 1.4275(5) 0.9001(3) 0.0269(11) Uani 1 1 d . . . . .
H18 H 0.656775 1.529162 0.923700 0.032 Uiso 1 1 calc R . . . .
C20 C 0.3683(6) 1.1843(6) 0.8656(3) 0.0244(10) Uani 1 1 d . . . . .
H20 H 0.260909 1.124363 0.866848 0.029 Uiso 1 1 calc R . . . .
C37 C 0.8040(7) 0.8711(6) 0.8534(3) 0.0313(12) Uani 1 1 d . . . . .
H37 H 0.847544 0.952673 0.822924 0.038 Uiso 1 1 calc R . . . .
B1 B 0.1630(6) 0.4795(6) 0.6796(3) 0.0190(10) Uani 1 1 d . . . . .

loop_
_atom_site_aniso_label
_atom_site_aniso_U_11
_atom_site_aniso_U_22
_atom_site_aniso_U_33
_atom_site_aniso_U_23
_atom_site_aniso_U_13
_atom_site_aniso_U_12
Br1 0.0315(3) 0.0145(3) 0.0195(3) 0.00139(19) 0.0038(2) 0.0075(2)
Br2 0.0351(3) 0.0224(3) 0.0273(3) 0.0065(2) 0.0046(2) 0.0105(2)
Cl2 0.0301(7) 0.0341(7) 0.0410(8) 0.0033(5) 0.0027(5) 0.0146(5)
Cl1 0.0298(7) 0.0331(7) 0.0541(9) 0.0079(6) 0.0049(6) 0.0160(6)
Cl3 0.0680(11) 0.0383(8) 0.0367(8) 0.0043(6) 0.0213(7) 0.0235(7)
C9 0.015(2) 0.015(2) 0.019(2) 0.0025(17) -0.0001(16) 0.0047(17)
C30 0.017(2) 0.014(2) 0.020(2) 0.0042(17) -0.0016(17) 0.0070(17)
C31 0.022(2) 0.016(2) 0.018(2) 0.0067(17) 0.0049(17) 0.0043(18)
C28 0.018(2) 0.018(2) 0.019(2) 0.0040(17) 0.0004(17) 0.0089(18)
C33 0.021(2) 0.018(2) 0.025(2) 0.0023(18) 0.0016(18) 0.0034(19)
C12 0.018(2) 0.012(2) 0.027(2) 0.0057(18) 0.0001(18) 0.0049(17)
C8 0.019(2) 0.019(2) 0.022(2) 0.0033(18) 0.0006(17) 0.0078(18)
C29 0.016(2) 0.015(2) 0.021(2) 0.0040(17) 0.0019(17) 0.0083(17)
C27 0.019(2) 0.018(2) 0.020(2) 0.0062(18) 0.0019(17) 0.0098(18)
C13 0.013(2) 0.018(2) 0.020(2) 0.0027(17) -0.0007(16) 0.0079(17)
C22 0.025(2) 0.016(2) 0.022(2) 0.0009(18) -0.0014(18) 0.0071(19)
C25 0.019(2) 0.018(2) 0.021(2) 0.0044(18) 0.0021(17) 0.0088(18)
C7 0.018(2) 0.017(2) 0.021(2) 0.0024(17) 0.0004(17) 0.0077(18)
C16 0.025(2) 0.018(2) 0.020(2) 0.0039(17) 0.0011(18) 0.0076(19)
C2 0.024(2) 0.010(2) 0.021(2) 0.0036(17) -0.0009(18) 0.0053(18)
C36 0.022(2) 0.021(2) 0.022(2) 0.0034(18) -0.0005(18) 0.0095(19)
C32 0.025(2) 0.020(2) 0.021(2) 0.0072(18) 0.0019(18) 0.0123(19)
C11 0.025(2) 0.017(2) 0.023(2) 0.0075(18) 0.0033(18) 0.0088(18)
C35 0.035(3) 0.016(2) 0.024(2) 0.0050(18) 0.002(2) 0.013(2)
C6 0.027(3) 0.020(2) 0.029(3) 0.0080(19) 0.006(2) 0.011(2)
C17 0.026(2) 0.018(2) 0.021(2) 0.0058(18) -0.0030(18) 0.0041(19)
C26 0.021(2) 0.017(2) 0.021(2) 0.0096(18) 0.0029(17) 0.0079(18)
C24 0.029(3) 0.019(2) 0.024(2) 0.0083(19) 0.0071(19) 0.0083(19)
C21 0.021(2) 0.014(2) 0.021(2) 0.0022(17) 0.0004(18) 0.0078(18)
C15 0.027(2) 0.016(2) 0.016(2) 0.0033(17) -0.0003(18) 0.0091(19)
C23 0.031(3) 0.022(2) 0.016(2) -0.0012(18) -0.0011(19) 0.010(2)
C1 0.024(2) 0.016(2) 0.025(2) 0.0065(18) -0.0004(19) 0.0089(18)
C10 0.024(2) 0.020(2) 0.018(2) 0.0029(18) 0.0005(18) 0.0096(19)
C4 0.038(3) 0.021(2) 0.016(2) 0.0021(18) -0.0030(19) 0.016(2)
C19 0.036(3) 0.022(2) 0.025(3) -0.0003(19) 0.003(2) 0.018(2)
C34 0.031(3) 0.017(2) 0.021(2) 0.0023(18) 0.0022(19) 0.007(2)
C3 0.025(2) 0.019(2) 0.024(2) 0.0037(18) -0.0003(19) 0.0108(19)
C14 0.016(2) 0.016(2) 0.022(2) 0.0040(17) 0.0007(17) 0.0086(17)
C5 0.040(3) 0.020(2) 0.021(2) 0.0084(18) 0.007(2) 0.017(2)
C18 0.040(3) 0.015(2) 0.020(2) 0.0016(18) -0.001(2) 0.010(2)
C20 0.029(3) 0.022(2) 0.022(2) 0.0025(19) 0.0016(19) 0.013(2)
C37 0.037(3) 0.025(3) 0.030(3) 0.004(2) 0.007(2) 0.014(2)
B1 0.017(2) 0.018(2) 0.019(3) 0.0052(19) -0.0029(19) 0.006(2)

loop_
_atom_type_symbol
_atom_type_description
_atom_type_scat_dispersion_real
_atom_type_scat_dispersion_imag
_atom_type_scat_source
C C 0.0181 0.0091 'International Tables Vol C Tables 4.2.6.8 and 6.1.1.4'
H H 0.0000 0.0000 'International Tables Vol C Tables 4.2.6.8 and 6.1.1.4'
B B 0.0090 0.0039 'International Tables Vol C Tables 4.2.6.8 and 6.1.1.4'
Br Br -0.6763 1.2805 'International Tables Vol C Tables 4.2.6.8 and 6.1.1.4'
Cl Cl 0.3639 0.7018 'International Tables Vol C Tables 4.2.6.8 and 6.1.1.4'

loop_
_geom_angle_atom_site_label_1
_geom_angle_atom_site_label_2
_geom_angle_atom_site_label_3
_geom_angle
_geom_angle_site_symmetry_1
_geom_angle_site_symmetry_3
_geom_angle_publ_flag
C29 C9 C7 121.8(4) . . ?
C10 C9 C29 118.5(4) . . ?
C10 C9 C7 119.7(4) . . ?
C28 C30 C25 120.3(4) . . ?
C28 C30 C21 121.1(4) . . ?
C21 C30 C25 118.5(4) . . ?
C36 C31 C27 120.8(4) . . ?
C32 C31 C27 120.3(4) . . ?
C32 C31 C36 118.8(4) . . ?
C30 C28 C29 118.6(4) . . ?
C30 C28 B1 120.7(4) . . ?
C29 C28 B1 120.6(4) . . ?
C32 C33 H33 119.9 . . ?
C34 C33 H33 119.9 . . ?
C34 C33 C32 120.2(5) . . ?
C13 C12 H12 119.2 . . ?
C11 C12 H12 119.2 . . ?
C11 C12 C13 121.5(4) . . ?
C7 C8 Br1 116.0(4) . . ?
C7 C8 B1 122.1(4) . . ?
B1 C8 Br1 121.8(3) . . ?
C28 C29 C9 119.7(4) . . ?
C28 C29 C13 120.7(4) . . ?
C13 C29 C9 119.6(4) . . ?
C31 C27 B1 123.7(4) . . ?
C26 C27 C31 120.1(4) . . ?
C26 C27 B1 116.1(4) . . ?
C29 C13 C12 118.2(4) . . ?
C14 C13 C12 121.7(4) . . ?
C14 C13 C29 120.0(4) . . ?
C21 C22 H22 119.6 . . ?
C23 C22 H22 119.6 . . ?
C23 C22 C21 120.8(4) . . ?
C30 C25 C26 118.9(4) . . ?
C24 C25 C30 118.7(4) . . ?
C24 C25 C26 122.4(4) . . ?
C9 C7 C2 116.2(4) . . ?
C8 C7 C9 119.5(4) . . ?
C8 C7 C2 124.3(4) . . ?
C17 C16 H16 119.7 . . ?
C15 C16 H16 119.7 . . ?
C15 C16 C17 120.5(5) . . ?
C1 C2 C7 119.4(4) . . ?
C1 C2 C3 119.4(5) . . ?
C3 C2 C7 121.2(4) . . ?
C31 C36 H36 119.8 . . ?
C35 C36 C31 120.4(5) . . ?
C35 C36 H36 119.8 . . ?
C31 C32 C33 120.6(5) . . ?
C31 C32 H32 119.7 . . ?
C33 C32 H32 119.7 . . ?
C12 C11 H11 119.8 . . ?
C12 C11 C10 120.4(4) . . ?
C10 C11 H11 119.8 . . ?
C36 C35 H35 120.0 . . ?
C34 C35 C36 119.9(5) . . ?
C34 C35 H35 120.0 . . ?
C1 C6 H6 120.2 . . ?
C1 C6 C5 119.6(5) . . ?
C5 C6 H6 120.2 . . ?
C16 C17 H17 120.1 . . ?
C18 C17 C16 119.7(5) . . ?
C18 C17 H17 120.1 . . ?
C27 C26 Br2 118.8(3) . . ?
C27 C26 C25 126.7(4) . . ?
C25 C26 Br2 114.5(3) . . ?
C25 C24 H24 118.8 . . ?
C25 C24 C23 122.4(4) . . ?
C23 C24 H24 118.8 . . ?
C22 C21 C30 119.8(4) . . ?
C14 C21 C30 119.2(4) . . ?
C14 C21 C22 121.0(4) . . ?
C16 C15 C14 119.4(5) . . ?
C20 C15 C16 119.0(5) . . ?
C20 C15 C14 121.6(4) . . ?
C22 C23 C24 119.7(5) . . ?
C22 C23 H23 120.2 . . ?
C24 C23 H23 120.2 . . ?
C2 C1 C6 120.9(4) . . ?
C2 C1 H1 119.6 . . ?
C6 C1 H1 119.6 . . ?
C9 C10 C11 121.2(4) . . ?
C9 C10 H10 119.4 . . ?
C11 C10 H10 119.4 . . ?
C3 C4 H4 119.6 . . ?
C5 C4 H4 119.6 . . ?
C5 C4 C3 120.8(5) . . ?
C18 C19 H19 119.8 . . ?
C18 C19 C20 120.4(5) . . ?
C20 C19 H19 119.8 . . ?
C33 C34 C35 120.1(5) . . ?
C33 C34 H34 119.9 . . ?
C35 C34 H34 119.9 . . ?
C2 C3 H3 120.4 . . ?
C4 C3 C2 119.3(5) . . ?
C4 C3 H3 120.4 . . ?
C13 C14 C21 120.0(4) . . ?
C13 C14 C15 120.8(4) . . ?
C21 C14 C15 119.1(4) . . ?
C6 C5 H5 120.0 . . ?
C4 C5 C6 120.0(5) . . ?
C4 C5 H5 120.0 . . ?
C17 C18 C19 120.1(5) . . ?
C17 C18 H18 120.0 . . ?
C19 C18 H18 120.0 . . ?
C15 C20 H20 119.9 . . ?
C19 C20 C15 120.2(5) . . ?
C19 C20 H20 119.9 . . ?
Cl2 C37 H37 108.4 . . ?
Cl1 C37 Cl2 111.9(3) . . ?
Cl1 C37 Cl3 109.7(3) . . ?
Cl1 C37 H37 108.4 . . ?
Cl3 C37 Cl2 109.8(3) . . ?
Cl3 C37 H37 108.4 . . ?
C28 B1 C27 117.0(4) . . ?
C8 B1 C28 114.8(4) . . ?
C8 B1 C27 128.1(4) . . ?

loop_
_geom_bond_atom_site_label_1
_geom_bond_atom_site_label_2
_geom_bond_distance
_geom_bond_site_symmetry_2
_geom_bond_publ_flag
Br1 C8 1.926(5) . ?
Br2 C26 1.921(4) . ?
Cl2 C37 1.766(6) . ?
Cl1 C37 1.751(6) . ?
Cl3 C37 1.765(6) . ?
C9 C29 1.439(7) . ?
C9 C7 1.470(6) . ?
C9 C10 1.390(7) . ?
C30 C28 1.402(7) . ?
C30 C25 1.446(6) . ?
C30 C21 1.429(6) . ?
C31 C27 1.483(6) . ?
C31 C36 1.402(7) . ?
C31 C32 1.385(7) . ?
C28 C29 1.414(7) . ?
C28 B1 1.538(7) . ?
C33 H33 0.9300 . ?
C33 C32 1.403(7) . ?
C33 C34 1.378(8) . ?
C12 H12 0.9300 . ?
C12 C13 1.440(6) . ?
C12 C11 1.336(7) . ?
C8 C7 1.367(7) . ?
C8 B1 1.537(7) . ?
C29 C13 1.425(6) . ?
C27 C26 1.353(7) . ?
C27 B1 1.561(6) . ?
C13 C14 1.395(7) . ?
C22 H22 0.9300 . ?
C22 C21 1.422(7) . ?
C22 C23 1.362(7) . ?
C25 C26 1.456(7) . ?
C25 C24 1.380(7) . ?
C7 C2 1.493(7) . ?
C16 H16 0.9300 . ?
C16 C17 1.404(7) . ?
C16 C15 1.403(7) . ?
C2 C1 1.386(7) . ?
C2 C3 1.403(7) . ?
C36 H36 0.9300 . ?
C36 C35 1.399(7) . ?
C32 H32 0.9300 . ?
C11 H11 0.9300 . ?
C11 C10 1.423(7) . ?
C35 H35 0.9300 . ?
C35 C34 1.385(8) . ?
C6 H6 0.9300 . ?
C6 C1 1.389(7) . ?
C6 C5 1.391(8) . ?
C17 H17 0.9300 . ?
C17 C18 1.390(8) . ?
C24 H24 0.9300 . ?
C24 C23 1.415(7) . ?
C21 C14 1.417(7) . ?
C15 C14 1.495(6) . ?
C15 C20 1.401(7) . ?
C23 H23 0.9300 . ?
C1 H1 0.9300 . ?
C10 H10 0.9300 . ?
C4 H4 0.9300 . ?
C4 C3 1.397(7) . ?
C4 C5 1.376(8) . ?
C19 H19 0.9300 . ?
C19 C18 1.392(8) . ?
C19 C20 1.396(7) . ?
C34 H34 0.9300 . ?
C3 H3 0.9300 . ?
C5 H5 0.9300 . ?
C18 H18 0.9300 . ?
C20 H20 0.9300 . ?
C37 H37 0.9800 . ?
